data_7235841
loop_
_publ_author_name
'Gao, Song'
'Fan, Rui Qing'
'Wang, Xin Ming'
'Qiang, Liang Sheng'
'Wei, Li Guo'
'Wang, Ping'
'Zhang, Hui Jie'
'Yang, Yu Lin'
'Wang, Yu Lei'

_publ_section_title
;
 An insight into the controllable synthesis of Cd(ii) complexes with a new
 multifunctional ligand and its application in dye-sensitized solar cells
 and luminescence properties
;
_journal_issue 11
_journal_name_full 'Journal of Materials Chemistry A'
_journal_page_first 6053
_journal_paper_doi 10.1039/C4TA06671E
_journal_volume 3
_journal_year 2015
_chemical_formula_sum 'C56 H50 Cd2 N16 O13'
_chemical_formula_weight 1379.92
_space_group_IT_number 2
_space_group_name_Hall '-P 1'
_space_group_name_H-M_alt 'P -1'
_symmetry_cell_setting triclinic
_symmetry_space_group_name_Hall '-P 1'
_symmetry_space_group_name_H-M 'P -1'
_atom_sites_solution_hydrogens geom
_atom_sites_solution_primary direct
_atom_sites_solution_secondary difmap
_audit_creation_method SHELXL-97
_audit_update_record
;
2014-10-13 deposited with the CCDC.
2015-01-30 downloaded from the CCDC.
;
_cell_angle_alpha 63.73(3)
_cell_angle_beta 73.87(3)
_cell_angle_gamma 88.05(3)
_cell_formula_units_Z 2
_cell_length_a 11.066(2)
_cell_length_b 17.157(3)
_cell_length_c 17.935(4)
_cell_measurement_reflns_used 28134
_cell_measurement_temperature 293(2)
_cell_measurement_theta_max 27.47
_cell_measurement_theta_min 2.99
_cell_volume 2917.6(14)
_computing_cell_refinement 'Bruker SMART'
_computing_data_collection 'Bruker SMART'
_computing_data_reduction 'Bruker SAINT'
_computing_molecular_graphics SHELXP-97
_computing_publication_material SHELXTL
_computing_structure_refinement 'SHELXL-97 (Sheldrick, 1997)'
_computing_structure_solution 'SHELXS-97 (Sheldrick, 1997)'
_diffrn_ambient_temperature 293(2)
_diffrn_measured_fraction_theta_full 0.997
_diffrn_measured_fraction_theta_max 0.986
_diffrn_measurement_device_type 'Bruker Smart APEX CCD area detector'
_diffrn_measurement_method 'phi and omega scans'
_diffrn_radiation_monochromator graphite
_diffrn_radiation_source 'fine-focus sealed tube'
_diffrn_radiation_type MoK\a
_diffrn_radiation_wavelength 0.71073
_diffrn_reflns_av_R_equivalents 0.0712
_diffrn_reflns_av_sigmaI/netI 0.1003
_diffrn_reflns_limit_h_max 14
_diffrn_reflns_limit_h_min -14
_diffrn_reflns_limit_k_max 22
_diffrn_reflns_limit_k_min -22
_diffrn_reflns_limit_l_max 23
_diffrn_reflns_limit_l_min -20
_diffrn_reflns_number 28134
_diffrn_reflns_theta_full 25.00
_diffrn_reflns_theta_max 27.47
_diffrn_reflns_theta_min 2.99
_diffrn_standards_decay_% 0
_diffrn_standards_interval_count 0
_diffrn_standards_interval_time 0
_diffrn_standards_number 0
_exptl_absorpt_coefficient_mu 0.807
_exptl_absorpt_correction_T_max 0.879
_exptl_absorpt_correction_T_min 0.840
_exptl_absorpt_correction_type multi-scan
_exptl_absorpt_process_details SADABS
_exptl_crystal_colour colorless
_exptl_crystal_density_diffrn 1.571
_exptl_crystal_density_method 'not measured'
_exptl_crystal_description block
_exptl_crystal_F_000 1396
_exptl_crystal_size_max 0.23
_exptl_crystal_size_mid 0.18
_exptl_crystal_size_min 0.16
_refine_diff_density_max 1.340
_refine_diff_density_min -1.342
_refine_diff_density_rms 0.211
_refine_ls_extinction_method none
_refine_ls_goodness_of_fit_ref 1.081
_refine_ls_hydrogen_treatment mixed
_refine_ls_matrix_type full
_refine_ls_number_parameters 784
_refine_ls_number_reflns 13177
_refine_ls_number_restraints 2166
_refine_ls_restrained_S_all 1.055
_refine_ls_R_factor_all 0.1066
_refine_ls_R_factor_gt 0.0630
_refine_ls_shift/su_max 0.000
_refine_ls_shift/su_mean 0.000
_refine_ls_structure_factor_coef Fsqd
_refine_ls_weighting_details 'calc w=1/[\s^2^(Fo^2^)+(0.0883P)^2^+0.3518P] where P=(Fo^2^+2Fc^2^)/3'
_refine_ls_weighting_scheme calc
_refine_ls_wR_factor_gt 0.1574
_refine_ls_wR_factor_ref 0.1847
_reflns_number_gt 8440
_reflns_number_total 13364
_reflns_threshold_expression >2sigma(I)
_cod_data_source_file c4ta06671e2.cif
_cod_data_source_block g
_cod_depositor_comments
;
The following automatic conversions were performed:

data item '_symmetry_cell_setting' value 'Triclinic' was changed to
'triclinic' in accordance with the
/home/saulius/struct/COD-crude-data/automatic-downloads/DataCite-retrospective/RSC/depositions/lib/dictionaries/cif_core.dic
dictionary named 'cif_core.dic' version 2.4.2 last updated on
2011-04-26.

Automatic conversion script
Id: cif_fix_values 6909 2019-04-08 15:41:33Z antanas 
;
_cod_original_cell_volume 2917.7(10)
_cod_database_code 7235841

loop_
_symmetry_equiv_pos_as_xyz
'x, y, z'
'-x, -y, -z'

loop_
_atom_site_label
_atom_site_type_symbol
_atom_site_fract_x
_atom_site_fract_y
_atom_site_fract_z
_atom_site_U_iso_or_equiv
_atom_site_adp_type
_atom_site_occupancy
_atom_site_symmetry_multiplicity
_atom_site_calc_flag
_atom_site_refinement_flags
O1W O 0.0544(12) 0.0347(8) 0.4467(8) 0.203(5) Uani 1 1 d U
H1WA H 0.1336 0.0357 0.4258 0.304 Uiso 1 1 d R
H1WC H 0.0154 0.0180 0.4207 0.304 Uiso 1 1 d R
N16 N 0.7116(14) -0.0814(8) -0.1226(10) 0.155(4) Uani 1 1 d U
C40 C 0.7323(12) -0.0342(8) -0.0979(9) 0.102(3) Uani 1 1 d U
O2W O 0.1331(8) 0.1014(6) 0.2995(6) 0.124(3) Uani 1 1 d U
H2WB H 0.0936 0.1446 0.2761 0.186 Uiso 1 1 d R
H2WC H 0.2047 0.1059 0.2638 0.186 Uiso 1 1 d R
O3W O 0.4888(4) 0.4819(3) 0.4143(3) 0.0511(13) Uani 1 1 d U
H3WB H 0.4346 0.4606 0.4643 0.077 Uiso 1 1 d R
H3WC H 0.5494 0.5113 0.4140 0.077 Uiso 1 1 d R
Cd2 Cd 0.75488(3) 0.11486(3) 0.36708(3) 0.02720(13) Uani 1 1 d U
Cd1 Cd -0.16003(3) 0.43696(3) 0.40898(3) 0.02627(12) Uani 1 1 d U
O4 O -0.0387(4) 0.3036(3) 0.4080(3) 0.0351(9) Uani 1 1 d U
O6 O 0.6433(4) 0.2563(3) 0.3508(3) 0.0363(10) Uani 1 1 d U
O5 O -0.3478(4) 0.3511(3) 0.4418(3) 0.0368(10) Uani 1 1 d U
H5A H -0.4105 0.3804 0.4466 0.055 Uiso 1 1 d R
H5C H -0.3570 0.3052 0.4894 0.055 Uiso 1 1 d R
O1 O -0.2966(4) 0.5542(3) 0.4259(3) 0.0423(11) Uani 1 1 d U
N6 N -0.0228(5) 0.5246(4) 0.1261(4) 0.0440(13) Uani 1 1 d U
O8 O 0.8895(5) -0.0176(3) 0.3879(4) 0.0513(12) Uani 1 1 d U
O2 O -0.0906(4) 0.5829(3) 0.3641(3) 0.0443(11) Uani 1 1 d U
O10 O 0.9396(4) 0.1973(3) 0.3346(4) 0.0511(13) Uani 1 1 d U
H10B H 0.9528 0.2405 0.2846 0.077 Uiso 1 1 d R
H10C H 0.9327 0.2156 0.3724 0.077 Uiso 1 1 d R
N9 N 0.7099(5) 0.0878(3) 0.5096(4) 0.0373(11) Uani 1 1 d U
N1 N -0.2023(5) 0.3789(3) 0.5571(3) 0.0331(11) Uani 1 1 d U
O9 O 0.6840(5) -0.0263(3) 0.4024(3) 0.0492(12) Uani 1 1 d U
C42 C -0.1995(5) 0.6935(4) 0.3922(4) 0.0317(12) Uani 1 1 d U
O3 O 0.0556(4) 0.4248(3) 0.3892(3) 0.0388(10) Uani 1 1 d U
C47 C -0.3146(5) 0.7251(4) 0.4151(4) 0.0353(13) Uani 1 1 d U
H47 H -0.3900 0.6915 0.4309 0.042 Uiso 1 1 calc R
O7 O 0.5573(4) 0.1437(3) 0.3475(3) 0.0414(10) Uani 1 1 d U
N5 N -0.1414(5) 0.4714(3) 0.2660(4) 0.0365(11) Uani 1 1 d U
N13 N 0.8386(5) 0.1453(4) 0.2207(4) 0.0403(12) Uani 1 1 d U
N7 N -0.0699(5) 0.4392(3) 0.1581(3) 0.0344(11) Uani 1 1 d U
N11 N 0.6173(5) 0.0341(4) 0.6467(4) 0.0399(12) Uani 1 1 d U
N3 N -0.2147(5) 0.3585(4) 0.6870(3) 0.0384(12) Uani 1 1 d U
C1 C -0.1750(5) 0.4141(4) 0.6035(4) 0.0320(12) Uani 1 1 d U
H1 H -0.1339 0.4697 0.5807 0.038 Uiso 1 1 calc R
C43 C -0.0871(6) 0.7440(4) 0.3705(5) 0.0373(14) Uani 1 1 d U
H43 H -0.0096 0.7244 0.3538 0.045 Uiso 1 1 calc R
C46 C -0.3174(6) 0.8061(4) 0.4146(4) 0.0359(13) Uani 1 1 d U
H46 H -0.3945 0.8278 0.4274 0.043 Uiso 1 1 calc R
C55 C 0.4242(5) 0.2512(4) 0.3591(4) 0.0258(11) Uani 1 1 d U
C54 C 0.3142(5) 0.1971(4) 0.3825(4) 0.0349(13) Uani 1 1 d U
H54 H 0.3199 0.1400 0.3898 0.042 Uiso 1 1 calc R
C11 C -0.1392(6) 0.4097(4) 0.2399(4) 0.0375(13) Uani 1 1 d U
H11 H -0.1808 0.3536 0.2744 0.045 Uiso 1 1 calc R
C53 C 0.1970(5) 0.2286(4) 0.3946(4) 0.0328(12) Uani 1 1 d U
H53 H 0.1244 0.1923 0.4103 0.039 Uiso 1 1 calc R
C41 C -0.1950(6) 0.6053(4) 0.3936(4) 0.0334(13) Uani 1 1 d U
C56 C 0.5498(5) 0.2148(4) 0.3516(4) 0.0290(12) Uani 1 1 d U
C50 C 0.1869(5) 0.3140(4) 0.3834(4) 0.0271(11) Uani 1 1 d U
C48 C 0.7890(7) -0.0572(4) 0.3964(4) 0.0388(14) Uani 1 1 d U
C21 C 0.6119(6) 0.0378(4) 0.5744(4) 0.0374(14) Uani 1 1 d U
H21 H 0.5478 0.0091 0.5686 0.045 Uiso 1 1 calc R
C51 C 0.2963(5) 0.3674(4) 0.3590(4) 0.0314(12) Uani 1 1 d U
H51 H 0.2908 0.4248 0.3506 0.038 Uiso 1 1 calc R
C49 C 0.0600(5) 0.3492(4) 0.3943(4) 0.0288(12) Uani 1 1 d U
N15 N 0.8693(6) 0.1848(4) 0.0835(4) 0.0500(14) Uani 1 1 d U
N2 N -0.2722(6) 0.2827(4) 0.6974(4) 0.0508(15) Uani 1 1 d U
C45 C -0.2052(6) 0.8551(4) 0.3950(4) 0.0339(13) Uani 1 1 d U
C52 C 0.4132(5) 0.3364(4) 0.3472(4) 0.0283(12) Uani 1 1 d U
H52 H 0.4855 0.3731 0.3311 0.034 Uiso 1 1 calc R
C12 C -0.0700(6) 0.5404(4) 0.1932(4) 0.0394(14) Uani 1 1 d U
H12 H -0.0558 0.5945 0.1911 0.047 Uiso 1 1 calc R
C3 C -0.2055(6) 0.3710(5) 0.7606(4) 0.0423(14) Uani 1 1 d U
H3A H -0.1331 0.4128 0.7414 0.051 Uiso 1 1 calc R
H3B H -0.1908 0.3160 0.8045 0.051 Uiso 1 1 calc R
C14 C 0.0956(6) 0.3606(4) 0.1046(4) 0.0375(13) Uani 1 1 d U
C13 C -0.0331(6) 0.3906(5) 0.1076(5) 0.0416(14) Uani 1 1 d U
H13A H -0.0357 0.4273 0.0486 0.050 Uiso 1 1 calc R
H13B H -0.0944 0.3400 0.1324 0.050 Uiso 1 1 calc R
C31 C 0.7950(6) 0.1898(4) 0.1545(5) 0.0417(15) Uani 1 1 d U
H31 H 0.7238 0.2202 0.1563 0.050 Uiso 1 1 calc R
C5 C -0.4325(6) 0.4090(5) 0.7784(5) 0.0463(15) Uani 1 1 d U
H5 H -0.4389 0.3884 0.7395 0.056 Uiso 1 1 calc R
C7 C -0.3142(6) 0.4340(5) 0.8589(5) 0.0465(16) Uani 1 1 d U
H7 H -0.2397 0.4309 0.8741 0.056 Uiso 1 1 calc R
C4 C -0.3225(6) 0.4032(4) 0.8015(4) 0.0398(14) Uani 1 1 d U
N14 N 0.9618(6) 0.1344(5) 0.1028(5) 0.0616(17) Uani 1 1 d U
C24 C 0.4552(6) 0.0451(4) 0.7681(4) 0.0411(15) Uani 1 1 d U
C44 C -0.0909(6) 0.8231(4) 0.3739(5) 0.0401(15) Uani 1 1 d U
H44 H -0.0158 0.8551 0.3618 0.048 Uiso 1 1 calc R
C17 C 0.1584(6) 0.3581(5) 0.1613(5) 0.0447(15) Uani 1 1 d U
H17 H 0.1216 0.3775 0.2026 0.054 Uiso 1 1 calc R
C15 C 0.1481(7) 0.3293(5) 0.0449(5) 0.0472(16) Uani 1 1 d U
H15 H 0.1043 0.3290 0.0076 0.057 Uiso 1 1 calc R
C19 C 0.3297(7) 0.2961(5) 0.0990(5) 0.0516(17) Uani 1 1 d U
C6 C -0.5336(7) 0.4453(5) 0.8126(5) 0.0498(17) Uani 1 1 d U
H6 H -0.6082 0.4481 0.7977 0.060 Uiso 1 1 calc R
C34 C 0.8240(7) 0.1564(6) -0.0300(6) 0.0577(18) Uani 1 1 d U
C2 C -0.2618(7) 0.3000(5) 0.6176(5) 0.0460(16) Uani 1 1 d U
H2 H -0.2934 0.2606 0.6033 0.055 Uiso 1 1 calc R
C8 C -0.4125(7) 0.4690(5) 0.8939(5) 0.0497(16) Uani 1 1 d U
H8 H -0.4065 0.4875 0.9344 0.060 Uiso 1 1 calc R
N10 N 0.7238(6) 0.0834(5) 0.6342(4) 0.0596(17) Uani 1 1 d U
C27 C 0.5146(6) 0.1073(5) 0.7791(5) 0.0474(16) Uani 1 1 d U
H27 H 0.6023 0.1121 0.7664 0.057 Uiso 1 1 calc R
C18 C 0.2753(7) 0.3273(5) 0.1580(5) 0.0533(16) Uani 1 1 d U
H18 H 0.3178 0.3276 0.1960 0.064 Uiso 1 1 calc R
C33 C 0.8584(8) 0.2243(6) -0.0051(5) 0.0611(19) Uani 1 1 d U
H33A H 0.9382 0.2572 -0.0455 0.073 Uiso 1 1 calc R
H33B H 0.7942 0.2647 -0.0095 0.073 Uiso 1 1 calc R
C29 C 0.3178(7) 0.1566(5) 0.8249(5) 0.0478(16) Uani 1 1 d U
C25 C 0.3245(7) 0.0413(5) 0.7860(5) 0.0495(17) Uani 1 1 d U
H25 H 0.2824 0.0000 0.7791 0.059 Uiso 1 1 calc R
C9 C -0.5222(7) 0.4770(5) 0.8688(5) 0.0514(17) Uani 1 1 d U
C16 C 0.2670(7) 0.2980(5) 0.0407(5) 0.0538(17) Uani 1 1 d U
H16 H 0.3039 0.2786 -0.0006 0.065 Uiso 1 1 calc R
C22 C 0.7733(7) 0.1149(5) 0.5495(5) 0.0520(18) Uani 1 1 d U
H22 H 0.8470 0.1532 0.5192 0.062 Uiso 1 1 calc R
C23 C 0.5284(7) -0.0139(5) 0.7348(5) 0.0471(16) Uani 1 1 d U
H23A H 0.5755 -0.0484 0.7745 0.057 Uiso 1 1 calc R
H23B H 0.4695 -0.0538 0.7339 0.057 Uiso 1 1 calc R
C28 C 0.4478(7) 0.1618(5) 0.8083(5) 0.0568(19) Uani 1 1 d U
H28 H 0.4893 0.2020 0.8169 0.068 Uiso 1 1 calc R
C32 C 0.9408(7) 0.1124(5) 0.1867(5) 0.0514(17) Uani 1 1 d U
H32 H 0.9916 0.0775 0.2192 0.062 Uiso 1 1 calc R
C30 C 0.2467(8) 0.2179(6) 0.8507(6) 0.061(2) Uani 1 1 d U
C10 C -0.6221(8) 0.5223(6) 0.8996(6) 0.062(2) Uani 1 1 d U
C20 C 0.4513(8) 0.2638(6) 0.0955(6) 0.0601(19) Uani 1 1 d U
C26 C 0.2563(7) 0.0964(5) 0.8134(5) 0.0555(18) Uani 1 1 d U
H26 H 0.1689 0.0933 0.8242 0.067 Uiso 1 1 calc R
N8 N 0.5473(8) 0.2378(6) 0.0945(6) 0.084(2) Uani 1 1 d U
N12 N 0.1895(8) 0.2659(6) 0.8732(6) 0.088(3) Uani 1 1 d U
N4 N -0.6991(8) 0.5589(7) 0.9250(6) 0.091(3) Uani 1 1 d U
C39 C 0.7610(10) 0.0308(7) -0.0743(8) 0.081(2) Uani 1 1 d U
C35 C 0.7048(10) 0.1317(8) -0.0194(8) 0.093(3) Uani 1 1 d U
H35 H 0.6393 0.1571 0.0042 0.111 Uiso 1 1 calc R
C36 C 0.6762(11) 0.0695(8) -0.0428(8) 0.097(3) Uani 1 1 d U
H36 H 0.5919 0.0552 -0.0353 0.116 Uiso 1 1 calc R
C37 C 0.9091(11) 0.1131(8) -0.0597(8) 0.101(3) Uani 1 1 d U
H37 H 0.9939 0.1262 -0.0675 0.121 Uiso 1 1 calc R
C38 C 0.8757(13) 0.0476(9) -0.0799(10) 0.120(3) Uani 1 1 d U
H38 H 0.9379 0.0163 -0.0975 0.145 Uiso 1 1 calc R

loop_
_atom_site_aniso_label
_atom_site_aniso_U_11
_atom_site_aniso_U_22
_atom_site_aniso_U_33
_atom_site_aniso_U_23
_atom_site_aniso_U_13
_atom_site_aniso_U_12
O1W 0.169(8) 0.173(8) 0.192(9) -0.025(7) -0.041(7) 0.025(7)
N16 0.212(11) 0.107(8) 0.244(12) -0.105(8) -0.170(9) 0.064(7)
C40 0.116(6) 0.100(6) 0.153(7) -0.085(5) -0.087(5) 0.035(5)
O2W 0.105(5) 0.109(5) 0.156(6) -0.058(5) -0.041(5) 0.037(4)
O3W 0.035(2) 0.068(3) 0.066(3) -0.043(3) -0.017(2) 0.003(2)
Cd2 0.0242(2) 0.0261(2) 0.0382(3) -0.0204(2) -0.00956(17) 0.00576(17)
Cd1 0.0219(2) 0.0254(2) 0.0368(3) -0.01994(19) -0.00658(16) 0.00479(16)
O4 0.0252(18) 0.036(2) 0.053(3) -0.027(2) -0.0125(17) 0.0055(17)
O6 0.0234(18) 0.033(2) 0.060(3) -0.027(2) -0.0121(18) 0.0033(17)
O5 0.0257(19) 0.041(2) 0.049(3) -0.025(2) -0.0114(18) 0.0018(18)
O1 0.035(2) 0.026(2) 0.064(3) -0.024(2) -0.006(2) 0.0006(18)
N6 0.048(3) 0.035(3) 0.041(3) -0.014(2) -0.007(2) -0.003(2)
O8 0.059(3) 0.036(2) 0.067(3) -0.032(2) -0.015(2) 0.002(2)
O2 0.036(2) 0.031(2) 0.071(3) -0.033(2) -0.007(2) 0.0097(18)
O10 0.034(2) 0.058(3) 0.077(4) -0.048(3) -0.010(2) 0.000(2)
N9 0.037(2) 0.036(2) 0.046(3) -0.027(2) -0.008(2) 0.004(2)
N1 0.032(2) 0.035(2) 0.038(3) -0.023(2) -0.008(2) -0.001(2)
O9 0.053(3) 0.032(2) 0.068(3) -0.029(2) -0.016(2) 0.015(2)
C42 0.034(3) 0.028(3) 0.042(3) -0.024(2) -0.011(2) 0.008(2)
O3 0.030(2) 0.031(2) 0.065(3) -0.029(2) -0.0164(19) 0.0093(17)
C47 0.028(3) 0.029(3) 0.051(3) -0.024(3) -0.006(2) 0.005(2)
O7 0.034(2) 0.037(2) 0.067(3) -0.036(2) -0.017(2) 0.0121(18)
N5 0.036(2) 0.032(2) 0.041(3) -0.017(2) -0.008(2) 0.001(2)
N13 0.037(3) 0.045(3) 0.047(3) -0.030(2) -0.010(2) 0.007(2)
N7 0.035(2) 0.036(3) 0.040(3) -0.023(2) -0.012(2) 0.005(2)
N11 0.037(3) 0.048(3) 0.043(3) -0.030(2) -0.008(2) -0.002(2)
N3 0.037(3) 0.042(3) 0.036(3) -0.020(2) -0.004(2) -0.008(2)
C1 0.033(3) 0.027(3) 0.039(3) -0.019(2) -0.009(2) 0.000(2)
C43 0.031(3) 0.029(3) 0.058(4) -0.028(3) -0.006(3) 0.005(2)
C46 0.038(3) 0.030(3) 0.046(3) -0.025(3) -0.009(3) 0.009(2)
C55 0.020(2) 0.025(3) 0.036(3) -0.017(2) -0.008(2) 0.004(2)
C54 0.034(3) 0.028(3) 0.054(3) -0.027(2) -0.017(2) 0.011(2)
C11 0.036(3) 0.035(3) 0.043(3) -0.021(3) -0.009(2) -0.001(2)
C53 0.029(2) 0.027(3) 0.052(3) -0.024(2) -0.017(2) 0.007(2)
C41 0.036(3) 0.027(3) 0.046(3) -0.024(2) -0.011(2) 0.008(2)
C56 0.022(2) 0.028(3) 0.039(3) -0.018(2) -0.007(2) 0.009(2)
C50 0.025(2) 0.027(3) 0.038(3) -0.021(2) -0.011(2) 0.009(2)
C48 0.054(4) 0.026(3) 0.037(3) -0.018(3) -0.010(3) 0.008(3)
C21 0.037(3) 0.034(3) 0.046(3) -0.025(3) -0.006(3) -0.002(3)
C51 0.028(2) 0.023(2) 0.048(3) -0.020(2) -0.012(2) 0.005(2)
C49 0.022(2) 0.031(3) 0.040(3) -0.024(2) -0.007(2) 0.009(2)
N15 0.052(3) 0.056(3) 0.047(3) -0.034(3) -0.004(3) 0.002(3)
N2 0.060(3) 0.040(3) 0.044(3) -0.015(3) -0.007(3) -0.014(3)
C45 0.049(3) 0.025(3) 0.033(3) -0.017(2) -0.015(3) 0.011(3)
C52 0.020(2) 0.027(3) 0.043(3) -0.019(2) -0.009(2) 0.001(2)
C12 0.044(3) 0.033(3) 0.040(3) -0.017(3) -0.010(3) -0.001(3)
C3 0.043(3) 0.053(3) 0.038(3) -0.023(3) -0.017(3) 0.004(3)
C14 0.043(3) 0.036(3) 0.035(3) -0.018(3) -0.010(2) 0.002(3)
C13 0.050(3) 0.047(3) 0.042(3) -0.028(3) -0.019(3) 0.006(3)
C31 0.040(3) 0.042(3) 0.051(4) -0.029(3) -0.010(3) -0.001(3)
C5 0.046(3) 0.055(3) 0.045(3) -0.029(3) -0.011(3) -0.004(3)
C7 0.039(3) 0.057(4) 0.046(4) -0.024(3) -0.014(3) -0.003(3)
C4 0.043(3) 0.044(3) 0.032(3) -0.017(3) -0.009(2) 0.000(3)
N14 0.054(3) 0.071(4) 0.056(4) -0.036(3) 0.000(3) 0.015(3)
C24 0.044(3) 0.044(3) 0.034(3) -0.022(3) 0.000(3) -0.006(3)
C44 0.042(3) 0.031(3) 0.056(4) -0.025(3) -0.016(3) 0.001(3)
C17 0.045(3) 0.055(3) 0.042(3) -0.030(3) -0.012(3) 0.013(3)
C15 0.056(4) 0.047(3) 0.049(4) -0.031(3) -0.016(3) 0.006(3)
C19 0.050(4) 0.052(4) 0.055(4) -0.024(3) -0.019(3) 0.006(3)
C6 0.039(3) 0.063(4) 0.049(4) -0.024(3) -0.016(3) -0.006(3)
C34 0.056(4) 0.074(4) 0.071(4) -0.056(3) -0.020(3) 0.011(3)
C2 0.050(3) 0.041(3) 0.051(4) -0.027(3) -0.009(3) -0.008(3)
C8 0.051(3) 0.069(4) 0.042(3) -0.034(3) -0.016(3) 0.006(3)
N10 0.054(3) 0.068(4) 0.056(4) -0.032(3) -0.005(3) -0.020(3)
C27 0.036(3) 0.053(3) 0.061(4) -0.037(3) -0.005(3) -0.004(3)
C18 0.052(3) 0.060(4) 0.055(4) -0.029(3) -0.022(3) 0.010(3)
C33 0.067(4) 0.064(4) 0.057(4) -0.037(3) -0.006(3) 0.003(3)
C29 0.046(3) 0.052(4) 0.050(4) -0.030(3) -0.008(3) 0.003(3)
C25 0.052(3) 0.052(4) 0.050(4) -0.032(3) -0.004(3) -0.013(3)
C9 0.044(3) 0.061(4) 0.045(4) -0.024(3) -0.007(3) 0.001(3)
C16 0.059(4) 0.054(4) 0.055(4) -0.033(3) -0.014(3) 0.017(3)
C22 0.051(4) 0.062(4) 0.045(4) -0.031(3) -0.001(3) -0.019(3)
C23 0.049(3) 0.044(3) 0.046(3) -0.026(3) -0.001(3) -0.007(3)
C28 0.056(4) 0.058(4) 0.064(4) -0.042(3) -0.004(3) -0.008(3)
C32 0.044(3) 0.059(4) 0.053(4) -0.029(3) -0.010(3) 0.009(3)
C30 0.055(4) 0.061(4) 0.067(5) -0.036(4) -0.008(4) 0.001(4)
C10 0.053(4) 0.080(5) 0.057(4) -0.033(4) -0.017(3) 0.009(4)
C20 0.058(4) 0.065(5) 0.062(5) -0.031(4) -0.022(4) 0.019(4)
C26 0.045(3) 0.067(4) 0.066(4) -0.041(3) -0.012(3) 0.002(3)
N8 0.067(5) 0.105(6) 0.091(6) -0.050(5) -0.034(4) 0.038(4)
N12 0.085(5) 0.081(6) 0.105(7) -0.059(5) -0.013(5) 0.024(5)
N4 0.066(5) 0.132(8) 0.096(6) -0.072(6) -0.022(4) 0.034(5)
C39 0.087(5) 0.089(5) 0.120(6) -0.076(5) -0.061(5) 0.025(4)
C35 0.083(5) 0.106(5) 0.118(6) -0.080(4) -0.023(4) 0.018(4)
C36 0.090(5) 0.109(6) 0.131(6) -0.085(5) -0.039(5) 0.007(5)
C37 0.089(5) 0.110(5) 0.130(5) -0.082(4) -0.023(4) 0.004(4)
C38 0.115(6) 0.130(6) 0.159(7) -0.107(5) -0.035(6) 0.023(6)

loop_
_atom_type_symbol
_atom_type_description
_atom_type_scat_dispersion_real
_atom_type_scat_dispersion_imag
_atom_type_scat_source
C C 0.0033 0.0016 'International Tables Vol C Tables 4.2.6.8 and 6.1.1.4'
H H 0.0000 0.0000 'International Tables Vol C Tables 4.2.6.8 and 6.1.1.4'
N N 0.0061 0.0033 'International Tables Vol C Tables 4.2.6.8 and 6.1.1.4'
O O 0.0106 0.0060 'International Tables Vol C Tables 4.2.6.8 and 6.1.1.4'
Cd Cd -0.8075 1.2024 'International Tables Vol C Tables 4.2.6.8 and 6.1.1.4'

loop_
_geom_angle_atom_site_label_1
_geom_angle_atom_site_label_2
_geom_angle_atom_site_label_3
_geom_angle
_geom_angle_site_symmetry_3
H1WA O1W H1WC 109.5 .
N16 C40 C39 175.2(17) .
H2WB O2W H2WC 109.5 .
H3WB O3W H3WC 109.5 .
N9 Cd2 O10 89.64(18) .
N9 Cd2 O7 99.61(18) .
O10 Cd2 O7 135.87(18) .
N9 Cd2 O9 93.52(19) .
O10 Cd2 O9 139.95(18) .
O7 Cd2 O9 82.83(17) .
N9 Cd2 N13 169.78(19) .
O10 Cd2 N13 81.25(18) .
O7 Cd2 N13 90.19(19) .
O9 Cd2 N13 90.53(19) .
N9 Cd2 O8 93.45(19) .
O10 Cd2 O8 86.99(17) .
O7 Cd2 O8 134.64(14) .
O9 Cd2 O8 52.98(16) .
N13 Cd2 O8 81.52(19) .
N9 Cd2 O6 83.41(18) .
O10 Cd2 O6 86.08(15) .
O7 Cd2 O6 52.89(13) .
O9 Cd2 O6 133.95(15) .
N13 Cd2 O6 100.47(18) .
O8 Cd2 O6 172.40(13) .
N1 Cd1 N5 168.80(16) .
N1 Cd1 O3 92.28(18) .
N5 Cd1 O3 92.67(18) .
N1 Cd1 O2 101.65(18) .
N5 Cd1 O2 89.05(18) .
O3 Cd1 O2 80.88(15) .
N1 Cd1 O5 84.77(16) .
N5 Cd1 O5 84.95(16) .
O3 Cd1 O5 139.57(15) .
O2 Cd1 O5 139.24(16) .
N1 Cd1 O1 84.03(18) .
N5 Cd1 O1 100.06(18) .
O3 Cd1 O1 131.72(13) .
O2 Cd1 O1 53.29(13) .
O5 Cd1 O1 88.17(14) .
N1 Cd1 O4 90.91(17) .
N5 Cd1 O4 84.16(17) .
O3 Cd1 O4 52.52(13) .
O2 Cd1 O4 132.31(13) .
O5 Cd1 O4 87.15(14) .
O1 Cd1 O4 173.40(13) .
C49 O4 Cd1 86.1(3) .
C56 O6 Cd2 84.4(3) .
Cd1 O5 H5A 109.3 .
Cd1 O5 H5C 109.3 .
H5A O5 H5C 109.5 .
C41 O1 Cd1 87.6(3) .
C12 N6 N7 102.2(5) .
C48 O8 Cd2 84.4(4) .
C41 O2 Cd1 97.5(3) .
Cd2 O10 H10B 109.2 .
Cd2 O10 H10C 109.4 .
H10B O10 H10C 109.5 .
C21 N9 C22 102.7(6) .
C21 N9 Cd2 126.4(4) .
C22 N9 Cd2 130.9(4) .
C1 N1 C2 103.4(5) .
C1 N1 Cd1 128.9(4) .
C2 N1 Cd1 127.7(4) .
C48 O9 Cd2 98.3(4) .
C47 C42 C43 119.0(5) .
C47 C42 C41 121.0(5) .
C43 C42 C41 120.0(5) .
C49 O3 Cd1 99.8(3) .
C46 C47 C42 120.4(5) .
C46 C47 H47 119.8 .
C42 C47 H47 119.8 .
C56 O7 Cd2 99.1(3) .
C11 N5 C12 102.6(5) .
C11 N5 Cd1 121.5(5) .
C12 N5 Cd1 127.4(4) .
C31 N13 C32 103.5(6) .
C31 N13 Cd2 129.9(5) .
C32 N13 Cd2 126.4(5) .
C11 N7 N6 109.9(5) .
C11 N7 C13 128.0(5) .
N6 N7 C13 121.9(5) .
C21 N11 N10 111.0(5) .
C21 N11 C23 129.0(5) .
N10 N11 C23 120.0(5) .
C1 N3 N2 109.6(5) .
C1 N3 C3 128.1(5) .
N2 N3 C3 122.3(5) .
N1 C1 N3 109.8(5) .
N1 C1 H1 125.1 .
N3 C1 H1 125.1 .
C44 C43 C42 120.1(6) .
C44 C43 H43 119.9 .
C42 C43 H43 119.9 .
C47 C46 C45 120.3(6) .
C47 C46 H46 119.8 .
C45 C46 H46 119.8 .
C52 C55 C54 118.8(5) .
C52 C55 C56 121.6(5) .
C54 C55 C56 119.6(5) .
C53 C54 C55 120.0(5) .
C53 C54 H54 120.0 .
C55 C54 H54 120.0 .
N7 C11 N5 110.5(5) .
N7 C11 H11 124.8 .
N5 C11 H11 124.8 .
C54 C53 C50 120.7(5) .
C54 C53 H53 119.7 .
C50 C53 H53 119.7 .
O2 C41 O1 121.2(5) .
O2 C41 C42 119.2(5) .
O1 C41 C42 119.6(5) .
O7 C56 O6 122.7(5) .
O7 C56 C55 118.2(5) .
O6 C56 C55 119.0(5) .
C51 C50 C53 118.9(5) .
C51 C50 C49 120.3(5) .
C53 C50 C49 120.8(5) .
O9 C48 O8 123.6(6) .
O9 C48 C45 117.6(6) 1_645
O8 C48 C45 118.7(6) 1_645
N11 C21 N9 110.6(5) .
N11 C21 H21 124.7 .
N9 C21 H21 124.7 .
C52 C51 C50 120.8(5) .
C52 C51 H51 119.6 .
C50 C51 H51 119.6 .
O3 C49 O4 121.5(5) .
O3 C49 C50 118.0(5) .
O4 C49 C50 120.5(5) .
N14 N15 C31 110.8(7) .
N14 N15 C33 120.1(6) .
C31 N15 C33 129.1(7) .
C2 N2 N3 101.9(5) .
C44 C45 C46 119.3(5) .
C44 C45 C48 121.5(6) 1_465
C46 C45 C48 119.2(6) 1_465
C51 C52 C55 120.8(5) .
C51 C52 H52 119.6 .
C55 C52 H52 119.6 .
N6 C12 N5 114.8(6) .
N6 C12 H12 122.6 .
N5 C12 H12 122.6 .
N3 C3 C4 113.6(6) .
N3 C3 H3A 108.8 .
C4 C3 H3A 108.8 .
N3 C3 H3B 108.8 .
C4 C3 H3B 108.8 .
H3A C3 H3B 107.7 .
C17 C14 C15 119.8(7) .
C17 C14 C13 122.8(6) .
C15 C14 C13 117.4(6) .
N7 C13 C14 113.6(5) .
N7 C13 H13A 108.8 .
C14 C13 H13A 108.8 .
N7 C13 H13B 108.8 .
C14 C13 H13B 108.8 .
H13A C13 H13B 107.7 .
N13 C31 N15 109.4(7) .
N13 C31 H31 125.3 .
N15 C31 H31 125.3 .
C4 C5 C6 120.7(6) .
C4 C5 H5 119.7 .
C6 C5 H5 119.7 .
C8 C7 C4 121.3(7) .
C8 C7 H7 119.3 .
C4 C7 H7 119.3 .
C7 C4 C5 119.0(7) .
C7 C4 C3 118.0(6) .
C5 C4 C3 122.8(6) .
C32 N14 N15 102.1(6) .
C27 C24 C25 117.5(6) .
C27 C24 C23 121.8(6) .
C25 C24 C23 120.6(6) .
C43 C44 C45 120.7(6) .
C43 C44 H44 119.6 .
C45 C44 H44 119.6 .
C14 C17 C18 120.8(7) .
C14 C17 H17 119.6 .
C18 C17 H17 119.6 .
C14 C15 C16 120.0(7) .
C14 C15 H15 120.0 .
C16 C15 H15 120.0 .
C18 C19 C16 119.5(8) .
C18 C19 C20 120.6(8) .
C16 C19 C20 119.8(7) .
C9 C6 C5 119.2(7) .
C9 C6 H6 120.4 .
C5 C6 H6 120.4 .
C37 C34 C35 114.3(8) .
C37 C34 C33 122.6(8) .
C35 C34 C33 122.9(8) .
N2 C2 N1 115.3(5) .
N2 C2 H2 122.3 .
N1 C2 H2 122.3 .
C7 C8 C9 119.6(7) .
C7 C8 H8 120.2 .
C9 C8 H8 120.2 .
C22 N10 N11 100.4(6) .
C28 C27 C24 121.7(6) .
C28 C27 H27 119.2 .
C24 C27 H27 119.2 .
C17 C18 C19 120.5(7) .
C17 C18 H18 119.8 .
C19 C18 H18 119.8 .
N15 C33 C34 112.0(7) .
N15 C33 H33A 109.2 .
C34 C33 H33A 109.2 .
N15 C33 H33B 109.2 .
C34 C33 H33B 109.2 .
H33A C33 H33B 107.9 .
C26 C29 C28 120.3(7) .
C26 C29 C30 119.8(7) .
C28 C29 C30 119.8(6) .
C26 C25 C24 121.7(6) .
C26 C25 H25 119.1 .
C24 C25 H25 119.1 .
C6 C9 C8 120.1(7) .
C6 C9 C10 120.5(7) .
C8 C9 C10 119.4(7) .
C19 C16 C15 119.4(7) .
C19 C16 H16 120.3 .
C15 C16 H16 120.3 .
N10 C22 N9 115.3(6) .
N10 C22 H22 122.3 .
N9 C22 H22 122.3 .
N11 C23 C24 113.1(6) .
N11 C23 H23A 109.0 .
C24 C23 H23A 109.0 .
N11 C23 H23B 109.0 .
C24 C23 H23B 109.0 .
H23A C23 H23B 107.8 .
C27 C28 C29 119.4(6) .
C27 C28 H28 120.3 .
C29 C28 H28 120.3 .
N14 C32 N13 114.1(7) .
N14 C32 H32 122.9 .
N13 C32 H32 122.9 .
N12 C30 C29 178.6(11) .
N4 C10 C9 178.1(10) .
N8 C20 C19 178.6(10) .
C25 C26 C29 119.4(7) .
C25 C26 H26 120.3 .
C29 C26 H26 120.3 .
C38 C39 C36 118.0(10) .
C38 C39 C40 118.8(11) .
C36 C39 C40 123.1(10) .
C34 C35 C36 121.6(10) .
C34 C35 H35 119.2 .
C36 C35 H35 119.2 .
C39 C36 C35 122.7(10) .
C39 C36 H36 118.7 .
C35 C36 H36 118.7 .
C34 C37 C38 122.3(11) .
C34 C37 H37 118.9 .
C38 C37 H37 118.9 .
C39 C38 C37 120.8(12) .
C39 C38 H38 119.6 .
C37 C38 H38 119.6 .

loop_
_geom_bond_atom_site_label_1
_geom_bond_atom_site_label_2
_geom_bond_distance
_geom_bond_site_symmetry_2
O1W H1WA 0.8500 .
O1W H1WC 0.8500 .
N16 C40 1.136(13) .
C40 C39 1.428(12) .
O2W H2WB 0.8501 .
O2W H2WC 0.8502 .
O3W H3WB 0.8499 .
O3W H3WC 0.8501 .
Cd2 N9 2.294(5) .
Cd2 O10 2.307(4) .
Cd2 O7 2.312(4) .
Cd2 O9 2.318(4) .
Cd2 N13 2.344(6) .
Cd2 O8 2.618(5) .
Cd2 O6 2.620(4) .
Cd1 N1 2.296(5) .
Cd1 N5 2.312(6) .
Cd1 O3 2.329(4) .
Cd1 O2 2.347(4) .
Cd1 O5 2.365(4) .
Cd1 O1 2.550(4) .
Cd1 O4 2.618(4) .
O4 C49 1.266(6) .
O6 C56 1.269(6) .
O5 H5A 0.8499 .
O5 H5C 0.8500 .
O1 C41 1.274(7) .
N6 C12 1.312(8) .
N6 N7 1.374(7) .
O8 C48 1.260(8) .
O2 C41 1.255(7) .
O10 H10B 0.8500 .
O10 H10C 0.8497 .
N9 C21 1.320(8) .
N9 C22 1.347(8) .
N1 C1 1.320(7) .
N1 C2 1.345(8) .
O9 C48 1.257(8) .
C42 C47 1.395(8) .
C42 C43 1.399(8) .
C42 C41 1.500(7) .
O3 C49 1.260(7) .
C47 C46 1.384(8) .
C47 H47 0.9300 .
O7 C56 1.253(7) .
N5 C11 1.331(8) .
N5 C12 1.361(8) .
N13 C31 1.309(9) .
N13 C32 1.359(9) .
N7 C11 1.319(8) .
N7 C13 1.457(8) .
N11 C21 1.289(8) .
N11 N10 1.382(7) .
N11 C23 1.477(8) .
N3 C1 1.320(8) .
N3 N2 1.382(7) .
N3 C3 1.459(8) .
C1 H1 0.9300 .
C43 C44 1.383(8) .
C43 H43 0.9300 .
C46 C45 1.392(8) .
C46 H46 0.9300 .
C55 C52 1.387(7) .
C55 C54 1.403(7) .
C55 C56 1.501(7) .
C54 C53 1.386(8) .
C54 H54 0.9300 .
C11 H11 0.9300 .
C53 C50 1.394(7) .
C53 H53 0.9300 .
C50 C51 1.387(7) .
C50 C49 1.506(7) .
C48 C45 1.515(8) 1_645
C21 H21 0.9300 .
C51 C52 1.378(8) .
C51 H51 0.9300 .
N15 N14 1.337(10) .
N15 C31 1.347(8) .
N15 C33 1.465(11) .
N2 C2 1.296(9) .
C45 C44 1.385(9) .
C45 C48 1.515(8) 1_465
C52 H52 0.9300 .
C12 H12 0.9300 .
C3 C4 1.517(9) .
C3 H3A 0.9700 .
C3 H3B 0.9700 .
C14 C17 1.368(9) .
C14 C15 1.384(9) .
C14 C13 1.493(10) .
C13 H13A 0.9700 .
C13 H13B 0.9700 .
C31 H31 0.9300 .
C5 C4 1.377(10) .
C5 C6 1.387(10) .
C5 H5 0.9300 .
C7 C8 1.359(10) .
C7 C4 1.373(9) .
C7 H7 0.9300 .
N14 C32 1.330(10) .
C24 C27 1.384(8) .
C24 C25 1.389(10) .
C24 C23 1.499(9) .
C44 H44 0.9300 .
C17 C18 1.376(10) .
C17 H17 0.9300 .
C15 C16 1.400(11) .
C15 H15 0.9300 .
C19 C18 1.378(11) .
C19 C16 1.395(11) .
C19 C20 1.433(12) .
C6 C9 1.374(10) .
C6 H6 0.9300 .
C34 C37 1.321(13) .
C34 C35 1.336(12) .
C34 C33 1.513(10) .
C2 H2 0.9300 .
C8 C9 1.391(11) .
C8 H8 0.9300 .
N10 C22 1.316(9) .
C27 C28 1.366(10) .
C27 H27 0.9300 .
C18 H18 0.9300 .
C33 H33A 0.9700 .
C33 H33B 0.9700 .
C29 C26 1.374(9) .
C29 C28 1.383(10) .
C29 C30 1.452(11) .
C25 C26 1.366(10) .
C25 H25 0.9300 .
C9 C10 1.454(12) .
C16 H16 0.9300 .
C22 H22 0.9300 .
C23 H23A 0.9700 .
C23 H23B 0.9700 .
C28 H28 0.9300 .
C32 H32 0.9300 .
C30 N12 1.166(11) .
C10 N4 1.153(11) .
C20 N8 1.137(11) .
C26 H26 0.9300 .
C39 C38 1.277(15) .
C39 C36 1.280(14) .
C35 C36 1.381(13) .
C35 H35 0.9300 .
C36 H36 0.9300 .
C37 C38 1.413(14) .
C37 H37 0.9300 .
C38 H38 0.9300 .
